data_4328236
loop_
_publ_author_name
'Avia Tzubery'
'Edit Y. Tshuva'

_publ_section_title
;
 Cytotoxicity and Hydrolysis of trans-Ti(IV) Complexes of Salen Ligands:
 Structure-Activity Relationship Studies
;
_journal_name_full 'Inorganic Chemistry'
_journal_page_first 1796
_journal_page_last 1804
_journal_paper_doi 10.1021/ic202092u
_journal_volume 51
_journal_year 2012
_chemical_formula_moiety 'C52 H64 N2 O4 Ti'
_chemical_formula_sum 'C52 H64 N2 O4 Ti'
_chemical_formula_weight 828.95
_chemical_name_systematic
; 
 ? 
;
_space_group_IT_number 14
_symmetry_cell_setting monoclinic
_symmetry_space_group_name_Hall '-P 2ybc'
_symmetry_space_group_name_H-M 'P 1 21/c 1'
_atom_sites_solution_hydrogens geom
_atom_sites_solution_primary direct
_atom_sites_solution_secondary difmap
_audit_creation_method SHELXL-97
_cell_angle_alpha 90.00
_cell_angle_beta 99.3310(10)
_cell_angle_gamma 90.00
_cell_formula_units_Z 4
_cell_length_a 13.6563(10)
_cell_length_b 18.7494(14)
_cell_length_c 18.5422(13)
_cell_measurement_temperature 173(1)
_cell_volume 4684.9(6)
_computing_cell_refinement 'Bruker SMART'
_computing_data_collection 'Bruker SMART'
_computing_data_reduction 'Bruker SAINT'
_computing_molecular_graphics 'Bruker SHELXTL'
_computing_publication_material 'Bruker SHELXTL'
_computing_structure_refinement 'SHELXL-97 (Sheldrick, 1997)'
_computing_structure_solution 'SHELXS-97 (Sheldrick, 1990)'
_diffrn_ambient_temperature 173(1)
_diffrn_measured_fraction_theta_full 0.999
_diffrn_measured_fraction_theta_max 0.999
_diffrn_measurement_device_type 'CCD area detector'
_diffrn_measurement_method 'phi and omega scans'
_diffrn_radiation_monochromator graphite
_diffrn_radiation_source 'fine-focus sealed tube'
_diffrn_radiation_type MoK\a
_diffrn_radiation_wavelength 0.71073
_diffrn_reflns_av_R_equivalents 0.0960
_diffrn_reflns_av_sigmaI/netI 0.0832
_diffrn_reflns_limit_h_max 17
_diffrn_reflns_limit_h_min -17
_diffrn_reflns_limit_k_max 23
_diffrn_reflns_limit_k_min -23
_diffrn_reflns_limit_l_max 23
_diffrn_reflns_limit_l_min -23
_diffrn_reflns_number 50477
_diffrn_reflns_theta_full 27.00
_diffrn_reflns_theta_max 27.00
_diffrn_reflns_theta_min 2.04
_exptl_absorpt_coefficient_mu 0.228
_exptl_absorpt_correction_type none
_exptl_crystal_colour red
_exptl_crystal_density_diffrn 1.175
_exptl_crystal_description plate
_exptl_crystal_F_000 1776
_exptl_crystal_size_max 0.34
_exptl_crystal_size_mid 0.21
_exptl_crystal_size_min 0.06
_refine_diff_density_max 0.685
_refine_diff_density_min -0.519
_refine_diff_density_rms 0.076
_refine_ls_extinction_method none
_refine_ls_goodness_of_fit_ref 1.210
_refine_ls_hydrogen_treatment constr
_refine_ls_matrix_type full
_refine_ls_number_parameters 548
_refine_ls_number_reflns 10217
_refine_ls_number_restraints 0
_refine_ls_restrained_S_all 1.210
_refine_ls_R_factor_all 0.1351
_refine_ls_R_factor_gt 0.1028
_refine_ls_shift/su_max 0.000
_refine_ls_shift/su_mean 0.000
_refine_ls_structure_factor_coef Fsqd
_refine_ls_weighting_details 'calc w=1/[\s^2^(Fo^2^)+(0.0563P)^2^+7.4078P] where P=(Fo^2^+2Fc^2^)/3'
_refine_ls_weighting_scheme calc
_refine_ls_wR_factor_gt 0.1846
_refine_ls_wR_factor_ref 0.1970
_reflns_number_gt 7907
_reflns_number_total 10217
_reflns_threshold_expression >2sigma(I)
_cod_data_source_file ic202092u_si_002_4.cif
_cod_data_source_block Lig4Ti(O2ArMe2)2
_cod_database_code 4328236

loop_
_symmetry_equiv_pos_as_xyz
'x, y, z'
'-x, y+1/2, -z+1/2'
'-x, -y, -z'
'x, -y-1/2, z-1/2'

loop_
_atom_site_label
_atom_site_type_symbol
_atom_site_fract_x
_atom_site_fract_y
_atom_site_fract_z
_atom_site_U_iso_or_equiv
_atom_site_adp_type
_atom_site_occupancy
_atom_site_symmetry_multiplicity
_atom_site_calc_flag
_atom_site_refinement_flags
_atom_site_disorder_assembly
_atom_site_disorder_group
C1 C 0.2970(3) 0.22457(19) 0.5702(2) 0.0184(8) Uani 1 1 d . . .
C2 C 0.3718(3) 0.1818(2) 0.6118(2) 0.0218(8) Uani 1 1 d . . .
C3 C 0.4489(3) 0.1590(2) 0.5775(2) 0.0264(9) Uani 1 1 d . . .
H3 H 0.4976 0.1289 0.6045 0.032 Uiso 1 1 calc R . .
C4 C 0.4609(3) 0.1769(2) 0.5057(2) 0.0264(9) Uani 1 1 d . A .
C5 C 0.3898(3) 0.2203(2) 0.4681(2) 0.0281(9) Uani 1 1 d . . .
H5 H 0.3957 0.2340 0.4196 0.034 Uiso 1 1 calc R . .
C6 C 0.3081(3) 0.2453(2) 0.4987(2) 0.0224(8) Uani 1 1 d . . .
C7 C 0.2445(3) 0.2954(2) 0.4562(2) 0.0229(8) Uani 1 1 d . . .
H7 H 0.2606 0.3065 0.4095 0.028 Uiso 1 1 calc R . .
C8 C 0.1188(3) 0.38208(19) 0.42747(19) 0.0178(8) Uani 1 1 d . . .
C9 C 0.1586(3) 0.4160(2) 0.3718(2) 0.0235(8) Uani 1 1 d . . .
H9 H 0.2229 0.4032 0.3630 0.028 Uiso 1 1 calc R . .
C10 C 0.1058(3) 0.4677(2) 0.3294(2) 0.0254(9) Uani 1 1 d . . .
H10 H 0.1333 0.4902 0.2914 0.030 Uiso 1 1 calc R . .
C11 C 0.0124(3) 0.4866(2) 0.3425(2) 0.0274(9) Uani 1 1 d . . .
H11 H -0.0247 0.5216 0.3127 0.033 Uiso 1 1 calc R . .
C12 C -0.0274(3) 0.4550(2) 0.3989(2) 0.0225(8) Uani 1 1 d . . .
H12 H -0.0916 0.4682 0.4075 0.027 Uiso 1 1 calc R . .
C13 C 0.0273(3) 0.40352(18) 0.44314(19) 0.0166(7) Uani 1 1 d . . .
C14 C -0.0845(3) 0.3906(2) 0.52643(19) 0.0187(8) Uani 1 1 d . . .
H14 H -0.1132 0.4334 0.5052 0.022 Uiso 1 1 calc R . .
C15 C -0.1338(3) 0.3581(2) 0.5804(2) 0.0191(8) Uani 1 1 d . . .
C16 C -0.2259(3) 0.3878(2) 0.5894(2) 0.0225(8) Uani 1 1 d . . .
H16 H -0.2481 0.4299 0.5633 0.027 Uiso 1 1 calc R . .
C17 C -0.2843(3) 0.3580(2) 0.6345(2) 0.0212(8) Uani 1 1 d . . .
C18 C -0.2492(3) 0.2942(2) 0.6698(2) 0.0238(8) Uani 1 1 d . . .
H18 H -0.2900 0.2720 0.7001 0.029 Uiso 1 1 calc R . .
C19 C -0.1597(3) 0.26123(19) 0.66391(19) 0.0173(8) Uani 1 1 d . . .
C20 C -0.0982(3) 0.29675(19) 0.61987(19) 0.0179(7) Uani 1 1 d . . .
C21 C 0.3656(3) 0.1624(2) 0.6913(2) 0.0302(10) Uani 1 1 d . . .
C22 C 0.3610(4) 0.2295(3) 0.7368(2) 0.0429(12) Uani 1 1 d . . .
H22A H 0.4212 0.2579 0.7363 0.064 Uiso 1 1 calc R . .
H22B H 0.3562 0.2162 0.7872 0.064 Uiso 1 1 calc R . .
H22C H 0.3027 0.2577 0.7162 0.064 Uiso 1 1 calc R . .
C23 C 0.2738(3) 0.1152(3) 0.6944(3) 0.0448(12) Uani 1 1 d . . .
H23A H 0.2134 0.1426 0.6771 0.067 Uiso 1 1 calc R . .
H23B H 0.2736 0.0998 0.7449 0.067 Uiso 1 1 calc R . .
H23C H 0.2761 0.0733 0.6632 0.067 Uiso 1 1 calc R . .
C24 C 0.4564(3) 0.1190(3) 0.7264(3) 0.0478(14) Uani 1 1 d . . .
H24A H 0.4597 0.0745 0.6992 0.072 Uiso 1 1 calc R . .
H24B H 0.4506 0.1080 0.7772 0.072 Uiso 1 1 calc R . .
H24C H 0.5169 0.1469 0.7253 0.072 Uiso 1 1 calc R . .
C25 C 0.5501(3) 0.1506(3) 0.4723(2) 0.0381(11) Uani 1 1 d . . .
C26 C 0.6447(7) 0.1702(6) 0.5207(6) 0.048(3) Uiso 0.50 1 d P A 1
H26A H 0.6456 0.1492 0.5692 0.073 Uiso 0.50 1 calc PR A 1
H26B H 0.6496 0.2222 0.5250 0.073 Uiso 0.50 1 calc PR A 1
H26C H 0.7011 0.1519 0.4996 0.073 Uiso 0.50 1 calc PR A 1
C27 C 0.5499(8) 0.1746(6) 0.3955(6) 0.051(3) Uiso 0.50 1 d P A 1
H27A H 0.5541 0.2267 0.3942 0.077 Uiso 0.50 1 calc PR A 1
H27B H 0.4886 0.1588 0.3648 0.077 Uiso 0.50 1 calc PR A 1
H27C H 0.6071 0.1539 0.3772 0.077 Uiso 0.50 1 calc PR A 1
C28 C 0.5445(10) 0.0672(7) 0.4664(8) 0.075(4) Uiso 0.50 1 d P A 1
H28A H 0.5951 0.0500 0.4388 0.113 Uiso 0.50 1 calc PR A 1
H28B H 0.4786 0.0530 0.4412 0.113 Uiso 0.50 1 calc PR A 1
H28C H 0.5561 0.0464 0.5155 0.113 Uiso 0.50 1 calc PR A 1
C26A C 0.5988(11) 0.2167(8) 0.4410(8) 0.086(4) Uiso 0.50 1 d P A 2
H26D H 0.6199 0.2509 0.4805 0.128 Uiso 0.50 1 calc PR A 2
H26E H 0.5505 0.2394 0.4031 0.128 Uiso 0.50 1 calc PR A 2
H26F H 0.6566 0.2012 0.4200 0.128 Uiso 0.50 1 calc PR A 2
C27A C 0.5150(9) 0.1052(6) 0.4082(6) 0.059(3) Uiso 0.50 1 d P A 2
H27D H 0.5720 0.0886 0.3868 0.089 Uiso 0.50 1 calc PR A 2
H27E H 0.4705 0.1329 0.3718 0.089 Uiso 0.50 1 calc PR A 2
H27F H 0.4791 0.0640 0.4234 0.089 Uiso 0.50 1 calc PR A 2
C28A C 0.6293(9) 0.1170(7) 0.5248(6) 0.060(3) Uiso 0.50 1 d P A 2
H28D H 0.6066 0.0705 0.5397 0.090 Uiso 0.50 1 calc PR A 2
H28E H 0.6456 0.1477 0.5679 0.090 Uiso 0.50 1 calc PR A 2
H28F H 0.6884 0.1106 0.5018 0.090 Uiso 0.50 1 calc PR A 2
C29 C -0.3838(3) 0.3899(2) 0.6467(2) 0.0259(9) Uani 1 1 d . . .
C30 C -0.4085(4) 0.4592(3) 0.6044(4) 0.0636(17) Uani 1 1 d . . .
H30A H -0.4149 0.4498 0.5519 0.095 Uiso 1 1 calc R . .
H30B H -0.3552 0.4939 0.6188 0.095 Uiso 1 1 calc R . .
H30C H -0.4711 0.4784 0.6155 0.095 Uiso 1 1 calc R . .
C31 C -0.4666(3) 0.3380(3) 0.6259(4) 0.0690(19) Uani 1 1 d . . .
H31A H -0.4747 0.3284 0.5733 0.104 Uiso 1 1 calc R . .
H31B H -0.5283 0.3581 0.6378 0.104 Uiso 1 1 calc R . .
H31C H -0.4513 0.2934 0.6529 0.104 Uiso 1 1 calc R . .
C32 C -0.3778(4) 0.4083(4) 0.7277(3) 0.0697(19) Uani 1 1 d . . .
H32A H -0.4414 0.4282 0.7360 0.105 Uiso 1 1 calc R . .
H32B H -0.3251 0.4435 0.7418 0.105 Uiso 1 1 calc R . .
H32C H -0.3632 0.3651 0.7571 0.105 Uiso 1 1 calc R . .
C33 C -0.1283(3) 0.1906(2) 0.7022(2) 0.0224(8) Uani 1 1 d . . .
C34 C -0.2097(3) 0.1602(2) 0.7414(2) 0.0321(10) Uani 1 1 d . . .
H34A H -0.2221 0.1933 0.7798 0.048 Uiso 1 1 calc R . .
H34B H -0.1882 0.1141 0.7633 0.048 Uiso 1 1 calc R . .
H34C H -0.2708 0.1538 0.7062 0.048 Uiso 1 1 calc R . .
C35 C -0.0342(3) 0.2013(2) 0.7585(2) 0.0301(9) Uani 1 1 d . . .
H35A H 0.0219 0.2113 0.7331 0.045 Uiso 1 1 calc R . .
H35B H -0.0206 0.1579 0.7879 0.045 Uiso 1 1 calc R . .
H35C H -0.0437 0.2415 0.7904 0.045 Uiso 1 1 calc R . .
C36 C -0.1080(3) 0.1344(2) 0.6466(2) 0.0306(10) Uani 1 1 d . . .
H36A H -0.1679 0.1272 0.6104 0.046 Uiso 1 1 calc R . .
H36B H -0.0893 0.0893 0.6719 0.046 Uiso 1 1 calc R . .
H36C H -0.0538 0.1506 0.6219 0.046 Uiso 1 1 calc R . .
C37 C 0.0094(3) 0.1607(2) 0.4589(2) 0.0306(10) Uani 1 1 d . . .
C38 C -0.0860(4) 0.1697(3) 0.4199(2) 0.0411(12) Uani 1 1 d . . .
C39 C -0.1283(5) 0.1126(3) 0.3777(3) 0.0644(18) Uani 1 1 d . . .
H39 H -0.1929 0.1178 0.3502 0.077 Uiso 1 1 calc R . .
C40 C -0.0794(6) 0.0493(3) 0.3748(3) 0.075(2) Uani 1 1 d . . .
H40 H -0.1093 0.0113 0.3452 0.090 Uiso 1 1 calc R . .
C41 C 0.0142(5) 0.0413(3) 0.4153(3) 0.0629(17) Uani 1 1 d . . .
H41 H 0.0474 -0.0031 0.4142 0.075 Uiso 1 1 calc R . .
C42 C 0.0603(4) 0.0956(2) 0.4570(3) 0.0427(12) Uani 1 1 d . . .
C43 C -0.1409(3) 0.2380(3) 0.4240(3) 0.0479(13) Uani 1 1 d . . .
H43A H -0.1514 0.2461 0.4745 0.072 Uiso 1 1 calc R . .
H43B H -0.2053 0.2353 0.3919 0.072 Uiso 1 1 calc R . .
H43C H -0.1022 0.2775 0.4085 0.072 Uiso 1 1 calc R . .
C44 C 0.1613(4) 0.0864(3) 0.5005(3) 0.0544(15) Uani 1 1 d . . .
H44A H 0.1792 0.0358 0.5022 0.082 Uiso 1 1 calc R . .
H44B H 0.1615 0.1040 0.5503 0.082 Uiso 1 1 calc R . .
H44C H 0.2095 0.1135 0.4777 0.082 Uiso 1 1 calc R . .
C45 C 0.2059(3) 0.40458(19) 0.6712(2) 0.0195(8) Uani 1 1 d . . .
C46 C 0.2757(3) 0.4513(2) 0.6496(2) 0.0219(8) Uani 1 1 d . . .
C47 C 0.3372(3) 0.4897(2) 0.7030(2) 0.0303(10) Uani 1 1 d . . .
H47 H 0.3841 0.5220 0.6887 0.036 Uiso 1 1 calc R . .
C48 C 0.3315(3) 0.4819(2) 0.7762(3) 0.0391(11) Uani 1 1 d . . .
H48 H 0.3749 0.5079 0.8120 0.047 Uiso 1 1 calc R . .
C49 C 0.2623(3) 0.4362(2) 0.7967(2) 0.0374(11) Uani 1 1 d . . .
H49 H 0.2582 0.4313 0.8471 0.045 Uiso 1 1 calc R . .
C50 C 0.1986(3) 0.3971(2) 0.7460(2) 0.0250(9) Uani 1 1 d . . .
C51 C 0.2851(3) 0.4587(2) 0.5706(2) 0.0281(9) Uani 1 1 d . . .
H51A H 0.3195 0.4169 0.5551 0.042 Uiso 1 1 calc R . .
H51B H 0.3231 0.5018 0.5638 0.042 Uiso 1 1 calc R . .
H51C H 0.2189 0.4622 0.5411 0.042 Uiso 1 1 calc R . .
C52 C 0.1245(3) 0.3462(2) 0.7691(2) 0.0353(10) Uani 1 1 d . . .
H52A H 0.1253 0.3505 0.8219 0.053 Uiso 1 1 calc R . .
H52B H 0.1418 0.2973 0.7574 0.053 Uiso 1 1 calc R . .
H52C H 0.0580 0.3577 0.7431 0.053 Uiso 1 1 calc R . .
N1 N 0.1676(2) 0.32753(16) 0.47318(16) 0.0174(6) Uani 1 1 d . . .
N2 N -0.0054(2) 0.36861(15) 0.50300(16) 0.0161(6) Uani 1 1 d . . .
O1 O 0.21849(18) 0.24536(14) 0.59760(13) 0.0233(6) Uani 1 1 d . . .
O2 O -0.00935(17) 0.27187(13) 0.61438(13) 0.0179(5) Uani 1 1 d . . .
O3 O 0.05301(19) 0.21580(13) 0.49951(14) 0.0244(6) Uani 1 1 d . . .
O4 O 0.14200(18) 0.36899(13) 0.62124(13) 0.0218(6) Uani 1 1 d . . .
Ti1 Ti 0.09522(4) 0.29082(3) 0.56114(3) 0.01367(16) Uani 1 1 d . . .

loop_
_atom_site_aniso_label
_atom_site_aniso_U_11
_atom_site_aniso_U_22
_atom_site_aniso_U_33
_atom_site_aniso_U_23
_atom_site_aniso_U_13
_atom_site_aniso_U_12
C1 0.0145(17) 0.0223(19) 0.0195(19) 0.0004(15) 0.0061(15) 0.0022(14)
C2 0.0163(19) 0.031(2) 0.0193(19) 0.0051(16) 0.0058(15) 0.0005(16)
C3 0.017(2) 0.034(2) 0.028(2) 0.0045(18) 0.0029(17) 0.0053(17)
C4 0.0170(19) 0.039(2) 0.025(2) -0.0019(18) 0.0060(16) 0.0037(17)
C5 0.023(2) 0.041(2) 0.023(2) 0.0049(18) 0.0102(17) 0.0045(18)
C6 0.0142(18) 0.032(2) 0.021(2) 0.0046(17) 0.0039(15) 0.0022(16)
C7 0.0195(19) 0.035(2) 0.0157(18) 0.0004(17) 0.0068(15) 0.0015(17)
C8 0.0181(18) 0.0182(18) 0.0167(18) 0.0013(15) 0.0014(15) -0.0001(14)
C9 0.021(2) 0.030(2) 0.020(2) 0.0001(16) 0.0062(16) -0.0017(16)
C10 0.034(2) 0.025(2) 0.020(2) 0.0066(16) 0.0099(17) 0.0009(17)
C11 0.037(2) 0.022(2) 0.023(2) 0.0074(16) 0.0070(18) 0.0061(18)
C12 0.022(2) 0.023(2) 0.023(2) 0.0017(16) 0.0067(16) 0.0051(16)
C13 0.0182(18) 0.0172(18) 0.0159(18) -0.0022(14) 0.0071(15) -0.0016(14)
C14 0.0135(17) 0.0225(19) 0.0203(19) 0.0029(15) 0.0038(15) 0.0046(15)
C15 0.0119(17) 0.0240(19) 0.022(2) 0.0002(15) 0.0042(15) 0.0024(15)
C16 0.0180(19) 0.027(2) 0.022(2) 0.0026(16) 0.0019(16) 0.0067(16)
C17 0.0158(18) 0.026(2) 0.022(2) -0.0025(16) 0.0047(15) 0.0018(15)
C18 0.0217(19) 0.025(2) 0.025(2) 0.0004(17) 0.0075(16) -0.0042(17)
C19 0.0151(18) 0.0191(18) 0.0179(18) -0.0011(14) 0.0035(14) 0.0011(14)
C20 0.0175(18) 0.0194(18) 0.0157(18) -0.0018(15) -0.0009(14) -0.0009(15)
C21 0.019(2) 0.045(3) 0.027(2) 0.0143(19) 0.0062(17) 0.0135(18)
C22 0.043(3) 0.066(3) 0.019(2) 0.002(2) 0.002(2) 0.014(2)
C23 0.041(3) 0.059(3) 0.037(3) 0.024(2) 0.014(2) 0.005(2)
C24 0.034(3) 0.076(4) 0.034(3) 0.025(3) 0.008(2) 0.024(3)
C25 0.025(2) 0.062(3) 0.027(2) 0.000(2) 0.0067(19) 0.016(2)
C29 0.0164(19) 0.033(2) 0.029(2) -0.0001(18) 0.0070(16) 0.0051(16)
C30 0.039(3) 0.061(4) 0.099(5) 0.028(3) 0.037(3) 0.021(3)
C31 0.022(3) 0.049(3) 0.137(6) -0.016(4) 0.016(3) 0.005(2)
C32 0.056(4) 0.102(5) 0.054(4) -0.008(3) 0.017(3) 0.040(4)
C33 0.023(2) 0.021(2) 0.024(2) 0.0054(15) 0.0044(16) -0.0013(15)
C34 0.032(2) 0.029(2) 0.036(2) 0.0112(19) 0.0100(19) -0.0057(18)
C35 0.024(2) 0.035(2) 0.030(2) 0.0102(19) 0.0026(17) 0.0000(18)
C36 0.033(2) 0.023(2) 0.036(2) 0.0011(18) 0.0090(19) 0.0027(18)
C37 0.044(3) 0.033(2) 0.018(2) -0.0044(17) 0.0159(19) -0.015(2)
C38 0.050(3) 0.047(3) 0.027(2) -0.005(2) 0.010(2) -0.023(2)
C39 0.081(4) 0.067(4) 0.041(3) -0.017(3) -0.002(3) -0.048(3)
C40 0.129(6) 0.051(4) 0.047(4) -0.036(3) 0.025(4) -0.053(4)
C41 0.112(5) 0.036(3) 0.046(3) -0.018(3) 0.030(4) -0.021(3)
C42 0.070(4) 0.027(2) 0.037(3) -0.012(2) 0.024(3) -0.014(2)
C43 0.032(3) 0.070(4) 0.038(3) 0.001(3) -0.007(2) -0.013(3)
C44 0.079(4) 0.025(2) 0.063(4) -0.008(2) 0.024(3) 0.004(3)
C45 0.0165(18) 0.0193(19) 0.021(2) -0.0008(15) -0.0016(15) 0.0049(15)
C46 0.0186(19) 0.023(2) 0.022(2) -0.0007(16) -0.0014(16) 0.0055(15)
C47 0.027(2) 0.029(2) 0.031(2) -0.0017(18) -0.0040(18) -0.0056(18)
C48 0.035(3) 0.041(3) 0.037(3) -0.010(2) -0.008(2) -0.012(2)
C49 0.044(3) 0.043(3) 0.023(2) -0.006(2) -0.002(2) -0.005(2)
C50 0.031(2) 0.023(2) 0.021(2) -0.0031(16) 0.0015(17) -0.0007(17)
C51 0.025(2) 0.032(2) 0.027(2) 0.0019(18) 0.0031(17) -0.0078(18)
C52 0.046(3) 0.039(3) 0.021(2) 0.0011(19) 0.007(2) -0.011(2)
N1 0.0143(15) 0.0231(16) 0.0155(15) 0.0020(13) 0.0042(12) -0.0003(12)
N2 0.0143(15) 0.0185(15) 0.0160(15) 0.0023(12) 0.0042(12) -0.0009(12)
O1 0.0177(13) 0.0339(15) 0.0196(14) 0.0074(12) 0.0072(11) 0.0051(11)
O2 0.0117(12) 0.0219(13) 0.0214(13) 0.0039(10) 0.0068(10) 0.0048(10)
O3 0.0296(15) 0.0210(14) 0.0227(14) -0.0066(11) 0.0046(12) -0.0058(12)
O4 0.0234(14) 0.0245(14) 0.0170(13) -0.0047(11) 0.0015(11) -0.0038(11)
Ti1 0.0107(3) 0.0178(3) 0.0129(3) 0.0000(3) 0.0030(2) 0.0013(3)

loop_
_atom_type_symbol
_atom_type_description
_atom_type_scat_dispersion_real
_atom_type_scat_dispersion_imag
_atom_type_scat_source
C C 0.0033 0.0016 'International Tables Vol C Tables 4.2.6.8 and 6.1.1.4'
H H 0.0000 0.0000 'International Tables Vol C Tables 4.2.6.8 and 6.1.1.4'
N N 0.0061 0.0033 'International Tables Vol C Tables 4.2.6.8 and 6.1.1.4'
O O 0.0106 0.0060 'International Tables Vol C Tables 4.2.6.8 and 6.1.1.4'
Ti Ti 0.2776 0.4457 'International Tables Vol C Tables 4.2.6.8 and 6.1.1.4'

loop_
_geom_angle_atom_site_label_1
_geom_angle_atom_site_label_2
_geom_angle_atom_site_label_3
_geom_angle
O1 C1 C6 119.9(3)
O1 C1 C2 121.0(3)
C6 C1 C2 119.1(3)
C3 C2 C1 117.3(3)
C3 C2 C21 122.2(3)
C1 C2 C21 120.5(3)
C2 C3 C4 125.1(4)
C2 C3 H3 117.4
C4 C3 H3 117.4
C5 C4 C3 116.3(3)
C5 C4 C25 121.9(4)
C3 C4 C25 121.8(4)
C4 C5 C6 122.2(4)
C4 C5 H5 118.9
C6 C5 H5 118.9
C5 C6 C1 119.9(3)
C5 C6 C7 116.5(3)
C1 C6 C7 123.4(3)
N1 C7 C6 128.2(3)
N1 C7 H7 115.9
C6 C7 H7 115.9
C13 C8 C9 119.7(3)
C13 C8 N1 115.8(3)
C9 C8 N1 124.5(3)
C10 C9 C8 120.8(4)
C10 C9 H9 119.6
C8 C9 H9 119.6
C9 C10 C11 119.6(4)
C9 C10 H10 120.2
C11 C10 H10 120.2
C10 C11 C12 120.5(4)
C10 C11 H11 119.7
C12 C11 H11 119.7
C11 C12 C13 120.0(3)
C11 C12 H12 120.0
C13 C12 H12 120.0
C8 C13 C12 119.3(3)
C8 C13 N2 115.9(3)
C12 C13 N2 124.8(3)
N2 C14 C15 127.8(3)
N2 C14 H14 116.1
C15 C14 H14 116.1
C20 C15 C16 120.0(3)
C20 C15 C14 123.4(3)
C16 C15 C14 116.4(3)
C17 C16 C15 122.1(4)
C17 C16 H16 119.0
C15 C16 H16 119.0
C16 C17 C18 116.3(3)
C16 C17 C29 123.3(3)
C18 C17 C29 120.4(3)
C19 C18 C17 125.4(3)
C19 C18 H18 117.3
C17 C18 H18 117.3
C18 C19 C20 116.3(3)
C18 C19 C33 122.2(3)
C20 C19 C33 121.5(3)
O2 C20 C15 119.5(3)
O2 C20 C19 120.9(3)
C15 C20 C19 119.6(3)
C22 C21 C2 110.5(3)
C22 C21 C24 107.8(4)
C2 C21 C24 111.5(3)
C22 C21 C23 110.2(4)
C2 C21 C23 110.1(3)
C24 C21 C23 106.6(4)
C21 C22 H22A 109.5
C21 C22 H22B 109.5
H22A C22 H22B 109.5
C21 C22 H22C 109.5
H22A C22 H22C 109.5
H22B C22 H22C 109.5
C21 C23 H23A 109.5
C21 C23 H23B 109.5
H23A C23 H23B 109.5
C21 C23 H23C 109.5
H23A C23 H23C 109.5
H23B C23 H23C 109.5
C21 C24 H24A 109.5
C21 C24 H24B 109.5
H24A C24 H24B 109.5
C21 C24 H24C 109.5
H24A C24 H24C 109.5
H24B C24 H24C 109.5
C28A C25 C27A 113.1(7)
C28A C25 C27 130.2(7)
C27A C25 C27 57.0(6)
C28A C25 C26 40.3(5)
C27A C25 C26 139.5(7)
C27 C25 C26 111.5(7)
C28A C25 C4 114.6(6)
C27A C25 C4 109.6(6)
C27 C25 C4 114.2(5)
C26 C25 C4 110.1(5)
C28A C25 C26A 105.8(8)
C27A C25 C26A 105.1(8)
C27 C25 C26A 48.8(6)
C26 C25 C26A 69.5(7)
C4 C25 C26A 108.0(6)
C28A C25 C28 69.0(7)
C27A C25 C28 50.5(6)
C27 C25 C28 104.0(7)
C26 C25 C28 108.3(7)
C4 C25 C28 108.4(6)
C26A C25 C28 141.6(8)
C25 C26 H26A 109.5
C25 C26 H26B 109.5
C25 C26 H26C 109.5
C25 C27 H27A 109.5
C25 C27 H27B 109.5
C25 C27 H27C 109.5
C25 C28 H28A 109.5
C25 C28 H28B 109.5
C25 C28 H28C 109.5
C25 C26A H26D 109.5
C25 C26A H26E 109.5
H26D C26A H26E 109.5
C25 C26A H26F 109.5
H26D C26A H26F 109.5
H26E C26A H26F 109.5
C25 C27A H27D 109.5
C25 C27A H27E 109.5
H27D C27A H27E 109.5
C25 C27A H27F 109.5
H27D C27A H27F 109.5
H27E C27A H27F 109.5
C25 C28A H28D 109.5
C25 C28A H28E 109.5
H28D C28A H28E 109.5
C25 C28A H28F 109.5
H28D C28A H28F 109.5
H28E C28A H28F 109.5
C31 C29 C30 109.1(4)
C31 C29 C32 108.5(5)
C30 C29 C32 106.5(4)
C31 C29 C17 111.0(3)
C30 C29 C17 112.6(3)
C32 C29 C17 109.0(3)
C29 C30 H30A 109.5
C29 C30 H30B 109.5
H30A C30 H30B 109.5
C29 C30 H30C 109.5
H30A C30 H30C 109.5
H30B C30 H30C 109.5
C29 C31 H31A 109.5
C29 C31 H31B 109.5
H31A C31 H31B 109.5
C29 C31 H31C 109.5
H31A C31 H31C 109.5
H31B C31 H31C 109.5
C29 C32 H32A 109.5
C29 C32 H32B 109.5
H32A C32 H32B 109.5
C29 C32 H32C 109.5
H32A C32 H32C 109.5
H32B C32 H32C 109.5
C36 C33 C19 110.6(3)
C36 C33 C35 109.0(3)
C19 C33 C35 110.1(3)
C36 C33 C34 106.7(3)
C19 C33 C34 111.8(3)
C35 C33 C34 108.6(3)
C33 C34 H34A 109.5
C33 C34 H34B 109.5
H34A C34 H34B 109.5
C33 C34 H34C 109.5
H34A C34 H34C 109.5
H34B C34 H34C 109.5
C33 C35 H35A 109.5
C33 C35 H35B 109.5
H35A C35 H35B 109.5
C33 C35 H35C 109.5
H35A C35 H35C 109.5
H35B C35 H35C 109.5
C33 C36 H36A 109.5
C33 C36 H36B 109.5
H36A C36 H36B 109.5
C33 C36 H36C 109.5
H36A C36 H36C 109.5
H36B C36 H36C 109.5
O3 C37 C38 118.9(4)
O3 C37 C42 120.0(4)
C38 C37 C42 121.1(4)
C37 C38 C39 117.6(5)
C37 C38 C43 120.9(4)
C39 C38 C43 121.5(5)
C40 C39 C38 121.9(6)
C40 C39 H39 119.0
C38 C39 H39 119.0
C39 C40 C41 119.1(5)
C39 C40 H40 120.4
C41 C40 H40 120.4
C42 C41 C40 121.8(6)
C42 C41 H41 119.1
C40 C41 H41 119.1
C41 C42 C37 118.4(5)
C41 C42 C44 121.4(5)
C37 C42 C44 120.2(4)
C38 C43 H43A 109.5
C38 C43 H43B 109.5
H43A C43 H43B 109.5
C38 C43 H43C 109.5
H43A C43 H43C 109.5
H43B C43 H43C 109.5
C42 C44 H44A 109.5
C42 C44 H44B 109.5
H44A C44 H44B 109.5
C42 C44 H44C 109.5
H44A C44 H44C 109.5
H44B C44 H44C 109.5
O4 C45 C46 120.7(3)
O4 C45 C50 119.0(3)
C46 C45 C50 120.2(3)
C47 C46 C45 118.8(4)
C47 C46 C51 120.7(4)
C45 C46 C51 120.5(3)
C48 C47 C46 121.4(4)
C48 C47 H47 119.3
C46 C47 H47 119.3
C49 C48 C47 119.3(4)
C49 C48 H48 120.4
C47 C48 H48 120.4
C48 C49 C50 121.9(4)
C48 C49 H49 119.1
C50 C49 H49 119.1
C49 C50 C45 118.5(4)
C49 C50 C52 121.4(4)
C45 C50 C52 120.1(3)
C46 C51 H51A 109.5
C46 C51 H51B 109.5
H51A C51 H51B 109.5
C46 C51 H51C 109.5
H51A C51 H51C 109.5
H51B C51 H51C 109.5
C50 C52 H52A 109.5
C50 C52 H52B 109.5
H52A C52 H52B 109.5
C50 C52 H52C 109.5
H52A C52 H52C 109.5
H52B C52 H52C 109.5
C7 N1 C8 120.7(3)
C7 N1 Ti1 121.8(2)
C8 N1 Ti1 116.9(2)
C14 N2 C13 120.0(3)
C14 N2 Ti1 122.9(2)
C13 N2 Ti1 116.4(2)
C1 O1 Ti1 136.2(2)
C20 O2 Ti1 138.9(2)
C37 O3 Ti1 171.4(3)
C45 O4 Ti1 155.8(2)
O3 Ti1 O4 177.46(12)
O3 Ti1 O2 89.63(11)
O4 Ti1 O2 92.84(11)
O3 Ti1 O1 92.75(12)
O4 Ti1 O1 86.73(11)
O2 Ti1 O1 115.28(10)
O3 Ti1 N1 84.85(11)
O4 Ti1 N1 92.63(11)
O2 Ti1 N1 158.63(11)
O1 Ti1 N1 85.65(11)
O3 Ti1 N2 95.50(12)
O4 Ti1 N2 84.13(11)
O2 Ti1 N2 85.12(10)
O1 Ti1 N2 158.06(11)
N1 Ti1 N2 74.92(11)

loop_
_geom_bond_atom_site_label_1
_geom_bond_atom_site_label_2
_geom_bond_distance
C1 O1 1.317(4)
C1 C6 1.414(5)
C1 C2 1.423(5)
C2 C3 1.383(5)
C2 C21 1.533(5)
C3 C4 1.408(5)
C3 H3 0.9500
C4 C5 1.368(5)
C4 C25 1.535(5)
C5 C6 1.412(5)
C5 H5 0.9500
C6 C7 1.428(5)
C7 N1 1.293(4)
C7 H7 0.9500
C8 C13 1.388(5)
C8 C9 1.396(5)
C8 N1 1.423(4)
C9 C10 1.375(5)
C9 H9 0.9500
C10 C11 1.382(5)
C10 H10 0.9500
C11 C12 1.386(5)
C11 H11 0.9500
C12 C13 1.401(5)
C12 H12 0.9500
C13 N2 1.421(4)
C14 N2 1.295(4)
C14 C15 1.430(5)
C14 H14 0.9500
C15 C20 1.407(5)
C15 C16 1.411(5)
C16 C17 1.366(5)
C16 H16 0.9500
C17 C18 1.410(5)
C17 C29 1.534(5)
C18 C19 1.389(5)
C18 H18 0.9500
C19 C20 1.427(5)
C19 C33 1.531(5)
C20 O2 1.320(4)
C21 C22 1.523(6)
C21 C24 1.537(5)
C21 C23 1.543(6)
C22 H22A 0.9800
C22 H22B 0.9800
C22 H22C 0.9800
C23 H23A 0.9800
C23 H23B 0.9800
C23 H23C 0.9800
C24 H24A 0.9800
C24 H24B 0.9800
C24 H24C 0.9800
C25 C28A 1.475(12)
C25 C27A 1.478(12)
C25 C27 1.492(11)
C25 C26 1.495(11)
C25 C26A 1.561(15)
C25 C28 1.570(14)
C26 H26A 0.9800
C26 H26B 0.9800
C26 H26C 0.9800
C27 H27A 0.9800
C27 H27B 0.9800
C27 H27C 0.9800
C28 H28A 0.9800
C28 H28B 0.9800
C28 H28C 0.9800
C26A H26D 0.9800
C26A H26E 0.9800
C26A H26F 0.9800
C27A H27D 0.9800
C27A H27E 0.9800
C27A H27F 0.9800
C28A H28D 0.9800
C28A H28E 0.9800
C28A H28F 0.9800
C29 C31 1.496(6)
C29 C30 1.526(6)
C29 C32 1.531(7)
C30 H30A 0.9800
C30 H30B 0.9800
C30 H30C 0.9800
C31 H31A 0.9800
C31 H31B 0.9800
C31 H31C 0.9800
C32 H32A 0.9800
C32 H32B 0.9800
C32 H32C 0.9800
C33 C36 1.530(5)
C33 C35 1.532(5)
C33 C34 1.533(5)
C34 H34A 0.9800
C34 H34B 0.9800
C34 H34C 0.9800
C35 H35A 0.9800
C35 H35B 0.9800
C35 H35C 0.9800
C36 H36A 0.9800
C36 H36B 0.9800
C36 H36C 0.9800
C37 O3 1.359(5)
C37 C38 1.394(6)
C37 C42 1.406(6)
C38 C39 1.396(6)
C38 C43 1.493(7)
C39 C40 1.367(9)
C39 H39 0.9500
C40 C41 1.381(9)
C40 H40 0.9500
C41 C42 1.368(7)
C41 H41 0.9500
C42 C44 1.491(7)
C43 H43A 0.9800
C43 H43B 0.9800
C43 H43C 0.9800
C44 H44A 0.9800
C44 H44B 0.9800
C44 H44C 0.9800
C45 O4 1.343(4)
C45 C46 1.399(5)
C45 C50 1.415(5)
C46 C47 1.391(5)
C46 C51 1.498(5)
C47 C48 1.381(6)
C47 H47 0.9500
C48 C49 1.374(6)
C48 H48 0.9500
C49 C50 1.383(6)
C49 H49 0.9500
C50 C52 1.503(6)
C51 H51A 0.9800
C51 H51B 0.9800
C51 H51C 0.9800
C52 H52A 0.9800
C52 H52B 0.9800
C52 H52C 0.9800
N1 Ti1 2.153(3)
N2 Ti1 2.167(3)
O1 Ti1 1.910(3)
O2 Ti1 1.896(2)
O3 Ti1 1.845(2)
O4 Ti1 1.889(2)
